data_4314012
loop_
_publ_author_name
'Takuya Matsumoto'
'Yohsuke Kamada'
'Toyonari Sugimoto'
'Toshiji Tada'
'Satoru Noguchi'
'Hiroyuki Nakazumi'
'Motoo Shiro'
'Harukazu Yoshino'
'Keizo Murata'

_publ_contact_author_email toyonari@iwate.riast.osakafu-u.ac.jp
_publ_contact_author_fax 0722-52-4175
_publ_contact_author_name 'T, Matsumoto'
_publ_contact_author_phone 0722-52-4175
_publ_section_title
;
 Electrical Conducting and Magnetic Properties of
 (Ethylenedithiotetrathiafulvalenothioquinone-1,3-diselenolemethide)2
 .FeBr4(GaBr4) Crystals with Two Different Interlayer Arrangements of
 Donor Molecules
;
_journal_name_full 'Inorganic Chemistry'
_journal_page_first 5192
_journal_page_last 5201
_journal_paper_doi 10.1021/ic030083v
_journal_volume 42
_journal_year 2003
_chemical_formula_moiety 'C11 H8 S7 Se2 '
_chemical_formula_sum 'C11 H8 S7 Se2'
_chemical_formula_weight 522.52
_space_group_IT_number 14
_symmetry_cell_setting monoclinic
_symmetry_Int_Tables_number 14
_symmetry_space_group_name_Hall '-P 2yn'
_symmetry_space_group_name_H-M 'P 1 21/n 1'
_cell_angle_alpha 90
_cell_angle_beta 96.36(4)
_cell_angle_gamma 90
_cell_formula_units_Z 4
_cell_length_a 11.34(1)
_cell_length_b 28.08(3)
_cell_length_c 5.193(5)
_cell_measurement_reflns_used 3368
_cell_measurement_temperature 296.2
_cell_measurement_theta_max 26.6
_cell_measurement_theta_min 3.4
_cell_volume 1643(3)
_computing_cell_refinement PROCESS-AUTO
_computing_data_collection PROCESS-AUTO
_computing_data_reduction 'teXsan Ver. 1.10'
_computing_publication_material 'teXsan Ver. 1.10'
_computing_structure_refinement 'teXsan Ver. 1.10'
_computing_structure_solution DirectMethod
_diffrn_detector_area_resol_mean 10
_diffrn_measured_fraction_theta_full 0.7943
_diffrn_measured_fraction_theta_max 0.7943
_diffrn_measurement_device_type 'Rigaku RAXIS-RAPID Imaging Plate'
_diffrn_measurement_method \w
_diffrn_radiation_type 'Mo K\a'
_diffrn_radiation_wavelength 0.7107
_diffrn_reflns_av_R_equivalents 0.129
_diffrn_reflns_limit_h_max 14
_diffrn_reflns_limit_h_min 0
_diffrn_reflns_limit_k_max 36
_diffrn_reflns_limit_k_min 0
_diffrn_reflns_limit_l_max 6
_diffrn_reflns_limit_l_min -6
_diffrn_reflns_number 14957
_diffrn_reflns_theta_full 27.55
_diffrn_reflns_theta_max 27.55
_exptl_absorpt_coefficient_mu 5.373
_exptl_absorpt_correction_T_max 0.973
_exptl_absorpt_correction_T_min 0.730
_exptl_absorpt_correction_type multi-scan
_exptl_absorpt_process_details '(Higashi, 1995)'
_exptl_crystal_colour black
_exptl_crystal_density_diffrn 2.111
_exptl_crystal_density_method 'not measured'
_exptl_crystal_description platelet
_exptl_crystal_size_max 0.400
_exptl_crystal_size_mid 0.050
_exptl_crystal_size_min 0.005
_refine_diff_density_max 3.76
_refine_diff_density_min -3.49
_refine_ls_extinction_method none
_refine_ls_goodness_of_fit_ref 1.148
_refine_ls_hydrogen_treatment noref
_refine_ls_number_parameters 126
_refine_ls_number_reflns 3013
_refine_ls_R_factor_gt 0.1202
_refine_ls_shift/su_max 0.0012
_refine_ls_structure_factor_coef Fsqd
_refine_ls_weighting_details 'w = 1/[\s^2^(Fo^2^) + (0.05000(Max(Fo^2^,0) + 2Fc^2^)/3)^2^]'
_refine_ls_weighting_scheme calc
_refine_ls_wR_factor_ref 0.2334
_reflns_number_gt 862
_reflns_number_total 3013
_reflns_threshold_expression F^2^>2.0\s(F^2^)
_cod_data_source_file ic030083v_1.cif
_cod_data_source_block dsme
_cod_original_formula_sum 'C11 H8 S7 Se2 '
_cod_database_code 4314012

loop_
_symmetry_equiv_pos_as_xyz
x,y,z
1/2-x,1/2+y,1/2-z
-x,-y,-z
1/2+x,1/2-y,1/2+z

loop_
_atom_site_label
_atom_site_type_symbol
_atom_site_fract_x
_atom_site_fract_y
_atom_site_fract_z
_atom_site_U_iso_or_equiv
_atom_site_adp_type
_atom_site_occupancy
_atom_site_calc_flag
_atom_site_refinement_flags
_atom_site_disorder_assembly
_atom_site_disorder_group
Se(1) Se 0.8989(2) 0.25255(9) 0.1907(6) 0.0354(8) Uani 1.00 d . . .
Se(2) Se 1.1628(2) 0.22031(9) 0.1367(5) 0.0334(8) Uani 1.00 d . . .
S(1) S 0.4924(4) 0.0926(3) 1.276(1) 0.043(2) Uani 1.00 d . . .
S(2) S 0.6950(5) 0.0189(2) 1.543(1) 0.038(2) Uani 1.00 d . . .
S(3) S 0.6785(4) 0.1300(2) 0.959(1) 0.033(2) Uani 1.00 d . . .
S(4) S 0.8624(4) 0.0653(2) 1.203(1) 0.036(2) Uani 1.00 d . . .
S(5) S 0.8661(4) 0.1735(2) 0.594(1) 0.033(2) Uani 1.00 d . . .
S(6) S 1.0509(4) 0.1075(2) 0.832(1) 0.032(2) Uani 1.00 d . . .
S(7) S 1.2349(4) 0.1411(2) 0.515(1) 0.036(2) Uani 1.00 d . . .
C(1) C 0.410(2) 0.0626(9) 1.000(5) 0.046(7) Uiso 1.00 d . . .
C(2) C 0.835(2) -0.0097(8) 1.607(5) 0.036(6) Uiso 1.00 d . . .
C(3) C 0.637(2) 0.0906(8) 1.206(5) 0.032(6) Uiso 1.00 d . . .
C(4) C 0.721(1) 0.0589(7) 1.298(4) 0.021(5) Uiso 1.00 d . . .
C(5) C 0.826(2) 0.1117(8) 0.967(4) 0.024(5) Uiso 1.00 d . . .
C(6) C 0.906(1) 0.1287(7) 0.811(4) 0.018(5) Uiso 1.00 d . . .
C(7) C 1.009(1) 0.1787(7) 0.492(4) 0.019(5) Uiso 1.00 d . . .
C(8) C 1.097(2) 0.1452(8) 0.594(4) 0.023(5) Uiso 1.00 d . . .
C(9) C 1.021(1) 0.2094(8) 0.288(4) 0.024(5) Uiso 1.00 d . . .
C(10) C 0.984(2) 0.2841(8) -0.068(4) 0.028(5) Uiso 1.00 d . . .
C(11) C 1.092(1) 0.2701(7) -0.072(4) 0.018(5) Uiso 1.00 d . . .
H(1) H 0.4433 0.0267 0.9856 0.0550 Uiso 1.00 calc . . .
H(2) H 0.3171 0.0614 1.0270 0.0550 Uiso 1.00 calc . . .
H(3) H 0.4214 0.0818 0.8245 0.0550 Uiso 1.00 calc . . .
H(4) H 0.8579 -0.0269 1.4328 0.0435 Uiso 1.00 calc . . .
H(5) H 0.9023 0.0164 1.6699 0.0435 Uiso 1.00 calc . . .
H(6) H 0.8311 -0.0361 1.7572 0.0435 Uiso 1.00 calc . . .
H(7) H 0.9438 0.3112 -0.1970 0.0340 Uiso 1.00 calc . . .
H(8) H 1.1455 0.2878 -0.2033 0.0219 Uiso 1.00 calc . . .

loop_
_atom_site_aniso_label
_atom_site_aniso_U_11
_atom_site_aniso_U_22
_atom_site_aniso_U_33
_atom_site_aniso_U_12
_atom_site_aniso_U_13
_atom_site_aniso_U_23
Se(1) 0.0169(10) 0.043(2) 0.047(2) 0.004(1) 0.007(1) 0.006(2)
Se(2) 0.0142(10) 0.043(2) 0.044(2) 0.0010(10) 0.005(1) -0.001(2)
S(1) 0.022(3) 0.050(5) 0.061(6) -0.003(3) 0.019(3) -0.009(4)
S(2) 0.036(3) 0.040(5) 0.039(5) -0.001(3) 0.010(3) 0.016(4)
S(3) 0.019(3) 0.046(5) 0.036(5) 0.000(2) 0.009(3) 0.004(4)
S(4) 0.027(3) 0.045(5) 0.037(5) 0.003(3) 0.012(3) 0.005(4)
S(5) 0.017(3) 0.032(4) 0.051(5) 0.005(2) 0.008(3) 0.007(4)
S(6) 0.015(2) 0.044(4) 0.040(5) 0.001(2) 0.009(3) 0.006(4)
S(7) 0.014(3) 0.043(4) 0.049(5) -0.001(2) 0.005(3) -0.004(4)

loop_
_atom_type_symbol
_atom_type_description
_atom_type_scat_dispersion_real
_atom_type_scat_dispersion_imag
_atom_type_scat_source
C C 0.003 0.002
;International Tables for Crystallography
(1992, Vol. C, Tables 4.2.6.8 and 6.1.1.1)
;
S S 0.125 0.123
;International Tables for Crystallography
(1992, Vol. C, Tables 4.2.6.8 and 6.1.1.1)
;
Se Se -0.093 2.226
;International Tables for Crystallography
(1992, Vol. C, Tables 4.2.6.8 and 6.1.1.1)
;
H H 0.000 0.000
;International Tables for Crystallography
(1992, Vol. C, Table 6.1.1.2)
;

loop_
_geom_angle_atom_site_label_1
_geom_angle_atom_site_label_2
_geom_angle_atom_site_label_3
_geom_angle
_geom_angle_site_symmetry_1
_geom_angle_site_symmetry_2
_geom_angle_site_symmetry_3
_geom_angle_publ_flag
C(9) Se(1) C(10) 94.1(9) . 1_555 1_555 yes
C(9) Se(2) C(11) 91.9(8) . 1_555 1_555 yes
C(1) S(1) C(3) 103(1) . 1_555 1_555 yes
C(2) S(2) C(4) 101(1) . 1_555 1_555 yes
C(3) S(3) C(5) 97(1) . 1_555 1_555 yes
C(4) S(4) C(5) 96.9(9) . 1_555 1_555 yes
C(6) S(5) C(7) 94.2(9) . 1_555 1_555 yes
C(6) S(6) C(8) 96.0(10) . 1_555 1_555 yes
S(1) C(1) H(1) 109.5 . 1_555 1_555 no
S(1) C(1) H(2) 109.5 . 1_555 1_555 no
S(1) C(1) H(3) 109.5 . 1_555 1_555 no
H(1) C(1) H(2) 109.5 . 1_555 1_555 no
H(1) C(1) H(3) 109.5 . 1_555 1_555 no
H(2) C(1) H(3) 109.5 . 1_555 1_555 no
S(2) C(2) H(4) 109.5 . 1_555 1_555 no
S(2) C(2) H(5) 109.5 . 1_555 1_555 no
S(2) C(2) H(6) 109.5 . 1_555 1_555 no
H(4) C(2) H(5) 109.5 . 1_555 1_555 no
H(4) C(2) H(6) 109.5 . 1_555 1_555 no
H(5) C(2) H(6) 109.5 . 1_555 1_555 no
S(1) C(3) S(3) 117(1) . 1_555 1_555 yes
S(1) C(3) C(4) 126(1) . 1_555 1_555 yes
S(3) C(3) C(4) 115(1) . 1_555 1_555 yes
S(2) C(4) S(4) 120(1) . 1_555 1_555 yes
S(2) C(4) C(3) 120(1) . 1_555 1_555 yes
S(4) C(4) C(3) 118(1) . 1_555 1_555 yes
S(3) C(5) S(4) 112(1) . 1_555 1_555 yes
S(3) C(5) C(6) 125(1) . 1_555 1_555 yes
S(4) C(5) C(6) 122(1) . 1_555 1_555 yes
S(5) C(6) S(6) 117(1) . 1_555 1_555 yes
S(5) C(6) C(5) 120(1) . 1_555 1_555 yes
S(6) C(6) C(5) 121(1) . 1_555 1_555 yes
S(5) C(7) C(8) 117(1) . 1_555 1_555 yes
S(5) C(7) C(9) 117(1) . 1_555 1_555 yes
C(8) C(7) C(9) 124(1) . 1_555 1_555 yes
S(6) C(8) S(7) 119(1) . 1_555 1_555 yes
S(6) C(8) C(7) 113(1) . 1_555 1_555 yes
S(7) C(8) C(7) 126(1) . 1_555 1_555 yes
Se(1) C(9) Se(2) 115(1) . 1_555 1_555 yes
Se(1) C(9) C(7) 118(1) . 1_555 1_555 yes
Se(2) C(9) C(7) 125(1) . 1_555 1_555 yes
Se(1) C(10) C(11) 114(1) . 1_555 1_555 yes
Se(1) C(10) H(7) 122.7 . 1_555 1_555 no
C(11) C(10) H(7) 122.7 . 1_555 1_555 no
Se(2) C(11) C(10) 123(1) . 1_555 1_555 yes
Se(2) C(11) H(8) 118.0 . 1_555 1_555 no
C(10) C(11) H(8) 118.0 . 1_555 1_555 no

loop_
_geom_bond_atom_site_label_1
_geom_bond_atom_site_label_2
_geom_bond_distance
_geom_bond_site_symmetry_1
_geom_bond_site_symmetry_2
_geom_bond_publ_flag
Se(1) C(9) 1.87(2) . . yes
Se(1) C(10) 1.95(2) . . yes
Se(2) C(9) 1.89(2) . . yes
Se(2) C(11) 1.89(2) . . yes
S(1) C(1) 1.83(3) . . yes
S(1) C(3) 1.72(2) . . yes
S(2) C(2) 1.78(2) . . yes
S(2) C(4) 1.75(2) . . yes
S(3) C(3) 1.80(3) . . yes
S(3) C(5) 1.75(2) . . yes
S(4) C(4) 1.73(2) . . yes
S(4) C(5) 1.80(2) . . yes
S(5) C(6) 1.72(2) . . yes
S(5) C(7) 1.76(2) . . yes
S(6) C(6) 1.74(2) . . yes
S(6) C(8) 1.75(2) . . yes
S(7) C(8) 1.66(2) . . yes
C(1) H(1) 1.080 . . no
C(1) H(2) 1.080 . . no
C(1) H(3) 1.080 . . no
C(2) H(4) 1.080 . . no
C(2) H(5) 1.080 . . no
C(2) H(6) 1.080 . . no
C(3) C(4) 1.36(3) . . yes
C(5) C(6) 1.37(3) . . yes
C(7) C(8) 1.43(3) . . yes
C(7) C(9) 1.39(3) . . yes
C(10) C(11) 1.29(3) . . yes
C(10) H(7) 1.080 . . no
C(11) H(8) 1.080 . . no

loop_
_geom_contact_atom_site_label_1
_geom_contact_atom_site_label_2
_geom_contact_distance
_geom_contact_site_symmetry_1
_geom_contact_site_symmetry_2
_geom_contact_publ_flag
Se(1) S(7) 3.584(7) . 4_454 ?
Se(2) C(8) 3.53(2) . 1_554 ?
S(1) C(10) 3.56(2) . 4_456 ?
S(1) S(7) 3.565(9) . 1_456 ?
S(2) C(1) 3.59(3) . 3_658 ?
S(5) C(11) 3.51(2) . 4_455 ?
S(7) C(10) 3.58(2) . 4_555 ?
C(6) C(9) 3.50(3) . 1_556 ?
C(7) C(11) 3.48(3) . 1_556 ?

loop_
_geom_torsion_atom_site_label_1
_geom_torsion_atom_site_label_2
_geom_torsion_atom_site_label_3
_geom_torsion_atom_site_label_4
_geom_torsion
_geom_torsion_site_symmetry_1
_geom_torsion_site_symmetry_2
_geom_torsion_site_symmetry_3
_geom_torsion_site_symmetry_4
_geom_torsion_publ_flag
Se(1) C(9) Se(2) C(11) -5(1) 1_555 1_555 1_555 1_555 yes
Se(1) C(9) C(7) S(5) 14(2) 1_555 1_555 1_555 1_555 yes
Se(1) C(9) C(7) C(8) -177(1) 1_555 1_555 1_555 1_555 yes
Se(1) C(10) C(11) Se(2) 3(2) 1_555 1_555 1_555 1_555 yes
Se(1) C(10) C(11) H(8) -176(1) 1_555 1_555 1_555 1_555 no
Se(2) C(9) Se(1) C(10) 6(1) 1_555 1_555 1_555 1_555 yes
Se(2) C(9) C(7) S(5) -178(1) 1_555 1_555 1_555 1_555 yes
Se(2) C(9) C(7) C(8) -9(3) 1_555 1_555 1_555 1_555 yes
Se(2) C(11) C(10) H(7) -176(1) 1_555 1_555 1_555 1_555 no
S(1) C(3) S(3) C(5) -178(1) 1_555 1_555 1_555 1_555 yes
S(1) C(3) C(4) S(2) -8(3) 1_555 1_555 1_555 1_555 yes
S(1) C(3) C(4) S(4) -178(1) 1_555 1_555 1_555 1_555 yes
S(2) C(4) S(4) C(5) -177(1) 1_555 1_555 1_555 1_555 yes
S(2) C(4) C(3) S(3) 178(1) 1_555 1_555 1_555 1_555 yes
S(3) C(3) S(1) C(1) 74(1) 1_555 1_555 1_555 1_555 yes
S(3) C(3) C(4) S(4) 8(2) 1_555 1_555 1_555 1_555 yes
S(3) C(5) S(4) C(4) 3(1) 1_555 1_555 1_555 1_555 yes
S(3) C(5) C(6) S(5) 2(2) 1_555 1_555 1_555 1_555 yes
S(3) C(5) C(6) S(6) -179(1) 1_555 1_555 1_555 1_555 yes
S(4) C(4) S(2) C(2) -5(1) 1_555 1_555 1_555 1_555 yes
S(4) C(5) S(3) C(3) 0(1) 1_555 1_555 1_555 1_555 yes
S(4) C(5) C(6) S(5) -179(1) 1_555 1_555 1_555 1_555 yes
S(4) C(5) C(6) S(6) -1(2) 1_555 1_555 1_555 1_555 yes
S(5) C(6) S(6) C(8) 0(1) 1_555 1_555 1_555 1_555 yes
S(5) C(7) C(8) S(6) -5(2) 1_555 1_555 1_555 1_555 yes
S(5) C(7) C(8) S(7) 176(1) 1_555 1_555 1_555 1_555 yes
S(6) C(6) S(5) C(7) -2(1) 1_555 1_555 1_555 1_555 yes
S(6) C(8) C(7) C(9) -174(1) 1_555 1_555 1_555 1_555 yes
S(7) C(8) S(6) C(6) -178(1) 1_555 1_555 1_555 1_555 yes
S(7) C(8) C(7) C(9) 7(3) 1_555 1_555 1_555 1_555 yes
C(1) S(1) C(3) C(4) -98(2) 1_555 1_555 1_555 1_555 yes
C(2) S(2) C(4) C(3) -175(1) 1_555 1_555 1_555 1_555 yes
C(3) S(1) C(1) H(1) 59(2) 1_555 1_555 1_555 1_555 no
C(3) S(1) C(1) H(2) 179(1) 1_555 1_555 1_555 1_555 no
C(3) S(1) C(1) H(3) -60(1) 1_555 1_555 1_555 1_555 no
C(3) S(3) C(5) C(6) 178(2) 1_555 1_555 1_555 1_555 yes
C(3) C(4) S(4) C(5) -7(2) 1_555 1_555 1_555 1_555 yes
C(4) S(2) C(2) H(4) -59(1) 1_555 1_555 1_555 1_555 no
C(4) S(2) C(2) H(5) 60(1) 1_555 1_555 1_555 1_555 no
C(4) S(2) C(2) H(6) -179(1) 1_555 1_555 1_555 1_555 no
C(4) S(4) C(5) C(6) -174(1) 1_555 1_555 1_555 1_555 yes
C(4) C(3) S(3) C(5) -5(1) 1_555 1_555 1_555 1_555 yes
C(5) C(6) S(5) C(7) 175(1) 1_555 1_555 1_555 1_555 yes
C(5) C(6) S(6) C(8) -178(1) 1_555 1_555 1_555 1_555 yes
C(6) S(5) C(7) C(8) 4(1) 1_555 1_555 1_555 1_555 yes
C(6) S(5) C(7) C(9) 174(1) 1_555 1_555 1_555 1_555 yes
C(6) S(6) C(8) C(7) 3(1) 1_555 1_555 1_555 1_555 yes
C(7) C(9) Se(1) C(10) 175(1) 1_555 1_555 1_555 1_555 yes
C(7) C(9) Se(2) C(11) -173(1) 1_555 1_555 1_555 1_555 yes
C(9) Se(1) C(10) C(11) -6(1) 1_555 1_555 1_555 1_555 yes
C(9) Se(1) C(10) H(7) 173(1) 1_555 1_555 1_555 1_555 no
C(9) Se(2) C(11) C(10) 0(2) 1_555 1_555 1_555 1_555 yes
C(9) Se(2) C(11) H(8) -179(1) 1_555 1_555 1_555 1_555 no
H(7) C(10) C(11) H(8) 3(3) 1_555 1_555 1_555 1_555 no

loop_
_cod_related_entry_id
_cod_related_entry_database
_cod_related_entry_code
1 ChemSpider 30660933
